data_4067843
loop_
_publ_author_name
'Frauhiger, Bryan E.'
'White, Peter S.'
'Templeton, Joseph L.'

_publ_section_title
;
 C--H and C--C Bond Formation Promoted by Facile \k3/\k2Interconversions
 in a Hemilabile &#x201C;Click&#x201D;-Triazole Scorpionate Platinum
 System
;
_journal_issue 1
_journal_name_full Organometallics
_journal_page_first 225
_journal_paper_doi 10.1021/om2007997
_journal_volume 31
_journal_year 2012
_chemical_formula_moiety 'C32 H12 B F24, C27 H27 N9 O P Pt, C H2 Cl2'
_chemical_formula_sum 'C60 H41 B Cl2 F24 N9 O P Pt'
_chemical_formula_weight 1667.79
_chemical_name_systematic
; 
 ? 
;
_space_group_IT_number 14
_symmetry_cell_setting monoclinic
_symmetry_space_group_name_Hall '-P 2ybc'
_symmetry_space_group_name_H-M 'P 1 21/c 1'
_atom_sites_solution_hydrogens geom
_atom_sites_solution_primary direct
_atom_sites_solution_secondary difmap
_audit_creation_method SHELXL-97
_cell_angle_alpha 90.00
_cell_angle_beta 93.970(1)
_cell_angle_gamma 90.00
_cell_formula_units_Z 4
_cell_length_a 16.2833(2)
_cell_length_b 15.5893(2)
_cell_length_c 25.8409(3)
_cell_measurement_reflns_used 9763
_cell_measurement_temperature 100(2)
_cell_measurement_theta_max 69.68
_cell_measurement_theta_min 3.11
_cell_volume 6543.85(14)
_computing_cell_refinement 'Bruker SAINT'
_computing_data_collection 'Bruker APEX2'
_computing_data_reduction 'Bruker SAINT'
_computing_molecular_graphics 'Bruker SHELXTL'
_computing_publication_material 'Bruker SHELXTL'
_computing_structure_refinement 'SHELXL-97 (Sheldrick, 2008)'
_computing_structure_solution 'SHELXS-97 (Sheldrick, 2008)'
_diffrn_ambient_temperature 100(2)
_diffrn_measured_fraction_theta_full 0.982
_diffrn_measured_fraction_theta_max 0.982
_diffrn_measurement_device_type 'Bruker APEX-II CCD'
_diffrn_measurement_method '\f and \w scans'
_diffrn_radiation_monochromator graphite
_diffrn_radiation_source 'fine-focus sealed tube'
_diffrn_radiation_type CuK\a
_diffrn_radiation_wavelength 1.54178
_diffrn_reflns_av_R_equivalents 0.0354
_diffrn_reflns_av_sigmaI/netI 0.0154
_diffrn_reflns_limit_h_max 19
_diffrn_reflns_limit_h_min -19
_diffrn_reflns_limit_k_max 18
_diffrn_reflns_limit_k_min -19
_diffrn_reflns_limit_l_max 25
_diffrn_reflns_limit_l_min -29
_diffrn_reflns_number 129300
_diffrn_reflns_theta_full 70.06
_diffrn_reflns_theta_max 70.06
_diffrn_reflns_theta_min 2.72
_exptl_absorpt_coefficient_mu 6.054
_exptl_absorpt_correction_T_max 0.3390
_exptl_absorpt_correction_T_min 0.2034
_exptl_absorpt_correction_type numerical
_exptl_absorpt_process_details 'Bruker-AXS APEX2 Numerical'
_exptl_crystal_colour colourless
_exptl_crystal_density_diffrn 1.693
_exptl_crystal_density_method 'not measured'
_exptl_crystal_description block
_exptl_crystal_F_000 3280
_exptl_crystal_size_max 0.39
_exptl_crystal_size_mid 0.33
_exptl_crystal_size_min 0.23
_refine_diff_density_max 1.210
_refine_diff_density_min -0.680
_refine_diff_density_rms 0.075
_refine_ls_extinction_method none
_refine_ls_goodness_of_fit_ref 1.073
_refine_ls_hydrogen_treatment constr
_refine_ls_matrix_type full
_refine_ls_number_parameters 976
_refine_ls_number_reflns 12190
_refine_ls_number_restraints 96
_refine_ls_restrained_S_all 1.153
_refine_ls_R_factor_all 0.0280
_refine_ls_R_factor_gt 0.0273
_refine_ls_shift/su_max 0.003
_refine_ls_shift/su_mean 0.000
_refine_ls_structure_factor_coef Fsqd
_refine_ls_weighting_details 'calc w=1/[\s^2^(Fo^2^)+(0.0308P)^2^+12.6924P] where P=(Fo^2^+2Fc^2^)/3'
_refine_ls_weighting_scheme calc
_refine_ls_wR_factor_gt 0.0667
_refine_ls_wR_factor_ref 0.0672
_reflns_number_gt 11871
_reflns_number_total 12190
_reflns_threshold_expression >2sigma(I)
_cod_data_source_file om2007997_si_002.cif
_cod_data_source_block c09265
_cod_depositor_comments
;
The following automatic conversions were performed:

'_symmetry_cell_setting' value 'Monoclinic' changed to 'monoclinic'
according to /home/saulius/struct/CIF-dictionaries/cif_core.dic
dictionary named 'cif_core.dic' version 2.4.1 from 2010-06-29.

Automatic conversion script
Id: cif_fix_values 1715 2011-07-08 13:25:40Z adriana 
;
_cod_original_sg_symbol_H-M 'P 21/c'
_cod_database_code 4067843

loop_
_symmetry_equiv_pos_as_xyz
'x, y, z'
'-x, y+1/2, -z+1/2'
'-x, -y, -z'
'x, -y-1/2, z-1/2'

loop_
_atom_site_label
_atom_site_type_symbol
_atom_site_fract_x
_atom_site_fract_y
_atom_site_fract_z
_atom_site_U_iso_or_equiv
_atom_site_adp_type
_atom_site_occupancy
_atom_site_symmetry_multiplicity
_atom_site_calc_flag
_atom_site_refinement_flags
Pt1 Pt 0.711461(6) 0.823810(7) 0.905720(4) 0.01449(4) Uani 1 1 d .
P1 P 0.83647(4) 0.93808(4) 0.99683(3) 0.01465(13) Uani 1 1 d .
C1 C 0.72534(18) 0.69800(17) 0.88655(12) 0.0210(6) Uani 1 1 d .
H1A H 0.6818 0.6815 0.8604 0.031 Uiso 1 1 calc R
H1B H 0.7217 0.6623 0.9175 0.031 Uiso 1 1 calc R
H1C H 0.7792 0.6897 0.8725 0.031 Uiso 1 1 calc R
C2 C 0.69369(19) 0.8485(2) 0.82813(11) 0.0236(6) Uani 1 1 d .
H2A H 0.7468 0.8477 0.8125 0.035 Uiso 1 1 calc R
H2B H 0.6682 0.9051 0.8230 0.035 Uiso 1 1 calc R
H2C H 0.6575 0.8046 0.8117 0.035 Uiso 1 1 calc R
C3 C 0.58738(17) 0.8037(2) 0.90587(12) 0.0235(6) Uani 1 1 d .
H3A H 0.5582 0.8577 0.8981 0.035 Uiso 1 1 calc R
H3B H 0.5740 0.7829 0.9401 0.035 Uiso 1 1 calc R
H3C H 0.5705 0.7609 0.8795 0.035 Uiso 1 1 calc R
O4 O 0.88728(12) 0.98631(12) 1.03593(7) 0.0191(4) Uani 1 1 d .
N5 N 0.70127(14) 0.95867(14) 0.92801(9) 0.0166(5) Uani 1 1 d .
N6 N 0.64483(14) 1.01308(15) 0.91063(9) 0.0181(5) Uani 1 1 d .
N7 N 0.66304(14) 1.08816(15) 0.93455(9) 0.0182(5) Uani 1 1 d .
C8 C 0.61151(17) 1.16173(18) 0.92347(12) 0.0198(6) Uani 1 1 d .
C9 C 0.56909(18) 1.16739(19) 0.87543(12) 0.0235(6) Uani 1 1 d .
H9 H 0.5738 1.1237 0.8502 0.028 Uiso 1 1 calc R
C10 C 0.51934(19) 1.2385(2) 0.86497(13) 0.0283(7) Uani 1 1 d .
H10 H 0.4895 1.2436 0.8322 0.034 Uiso 1 1 calc R
C11 C 0.5128(2) 1.3018(2) 0.90176(14) 0.0305(7) Uani 1 1 d .
H11 H 0.4788 1.3504 0.8941 0.037 Uiso 1 1 calc R
C12 C 0.5556(2) 1.2949(2) 0.94986(14) 0.0311(7) Uani 1 1 d .
H12 H 0.5509 1.3386 0.9751 0.037 Uiso 1 1 calc R
C13 C 0.60548(19) 1.2241(2) 0.96118(13) 0.0263(6) Uani 1 1 d .
H13 H 0.6348 1.2186 0.9941 0.032 Uiso 1 1 calc R
C14 C 0.73103(17) 1.08137(18) 0.96728(11) 0.0180(5) Uani 1 1 d .
H14 H 0.7564 1.1250 0.9885 0.022 Uiso 1 1 calc R
C15 C 0.75523(16) 0.99819(18) 0.96318(10) 0.0169(5) Uani 1 1 d .
N16 N 0.73226(14) 0.79960(15) 0.98821(9) 0.0160(4) Uani 1 1 d .
N17 N 0.69964(14) 0.73717(15) 1.01403(9) 0.0175(5) Uani 1 1 d .
N18 N 0.72938(14) 0.74656(15) 1.06359(9) 0.0182(5) Uani 1 1 d .
C19 C 0.70754(17) 0.68651(19) 1.10243(12) 0.0213(6) Uani 1 1 d .
C20 C 0.69677(19) 0.7172(2) 1.15168(12) 0.0279(7) Uani 1 1 d .
H20 H 0.7022 0.7766 1.1594 0.033 Uiso 1 1 calc R
C21 C 0.6778(2) 0.6587(3) 1.18947(14) 0.0379(8) Uani 1 1 d .
H21 H 0.6706 0.6779 1.2238 0.045 Uiso 1 1 calc R
C22 C 0.6693(2) 0.5730(3) 1.17763(14) 0.0373(9) Uani 1 1 d .
H22 H 0.6565 0.5335 1.2039 0.045 Uiso 1 1 calc R
C23 C 0.67900(19) 0.5436(2) 1.12809(15) 0.0335(8) Uani 1 1 d .
H23 H 0.6724 0.4843 1.1203 0.040 Uiso 1 1 calc R
C24 C 0.69845(18) 0.6009(2) 1.08958(13) 0.0259(6) Uani 1 1 d .
H24 H 0.7053 0.5817 1.0553 0.031 Uiso 1 1 calc R
C25 C 0.78072(17) 0.81461(18) 1.06957(11) 0.0180(6) Uani 1 1 d .
H25 H 0.8093 0.8343 1.1006 0.022 Uiso 1 1 calc R
C26 C 0.78220(16) 0.84861(18) 1.02098(11) 0.0161(5) Uani 1 1 d .
N27 N 0.84323(14) 0.84720(15) 0.90664(9) 0.0169(5) Uani 1 1 d .
N28 N 0.89119(15) 0.82217(15) 0.87099(9) 0.0187(5) Uani 1 1 d .
N29 N 0.96693(14) 0.85142(15) 0.88625(9) 0.0178(5) Uani 1 1 d .
C30 C 1.03400(17) 0.83889(19) 0.85347(11) 0.0195(6) Uani 1 1 d .
C31 C 1.09700(18) 0.89822(19) 0.85539(12) 0.0236(6) Uani 1 1 d .
H31 H 1.0963 0.9463 0.8779 0.028 Uiso 1 1 calc R
C32 C 1.16148(19) 0.8861(2) 0.82361(12) 0.0273(7) Uani 1 1 d .
H32 H 1.2056 0.9261 0.8244 0.033 Uiso 1 1 calc R
C33 C 1.1616(2) 0.8164(2) 0.79110(14) 0.0327(8) Uani 1 1 d .
H33 H 1.2057 0.8084 0.7694 0.039 Uiso 1 1 calc R
C34 C 1.0977(2) 0.7578(3) 0.78984(15) 0.0409(9) Uani 1 1 d .
H34 H 1.0984 0.7098 0.7672 0.049 Uiso 1 1 calc R
C35 C 1.0330(2) 0.7681(2) 0.82119(14) 0.0338(8) Uani 1 1 d .
H35 H 0.9892 0.7278 0.8206 0.041 Uiso 1 1 calc R
C36 C 0.96753(17) 0.89481(17) 0.93155(10) 0.0164(5) Uani 1 1 d .
H36 H 1.0131 0.9213 0.9501 0.020 Uiso 1 1 calc R
C37 C 0.88768(17) 0.89186(17) 0.94450(10) 0.0164(5) Uani 1 1 d .
B38 B 0.20512(19) 0.9173(2) 0.63151(13) 0.0179(6) Uani 1 1 d .
C39 C 0.29903(17) 0.95287(17) 0.64542(11) 0.0186(6) Uani 1 1 d .
C40 C 0.33383(18) 0.95443(19) 0.69656(12) 0.0225(6) Uani 1 1 d .
H40 H 0.3033 0.9314 0.7233 0.027 Uiso 1 1 calc R
C41 C 0.41168(19) 0.9886(2) 0.70959(12) 0.0275(7) Uani 1 1 d .
C42 C 0.45829(18) 1.0236(2) 0.67197(12) 0.0259(6) Uani 1 1 d .
H42 H 0.5110 1.0477 0.6808 0.031 Uiso 1 1 calc R
C43 C 0.42545(18) 1.02223(19) 0.62099(12) 0.0215(6) Uani 1 1 d .
C44 C 0.34806(17) 0.98686(18) 0.60817(11) 0.0191(6) Uani 1 1 d .
H44 H 0.3279 0.9858 0.5728 0.023 Uiso 1 1 calc R
C45 C 0.4436(2) 0.9908(3) 0.76517(14) 0.0440(10) Uani 1 1 d .
C46 C 0.47429(18) 1.05834(19) 0.57885(12) 0.0239(6) Uani 1 1 d .
F47 F 0.3998(4) 1.0499(6) 0.7926(3) 0.0724(16) Uani 0.50 1 d PU
F47A F 0.4052(6) 0.9443(8) 0.7965(4) 0.067(2) Uani 0.50 1 d PU
F48 F 0.4292(7) 0.9172(7) 0.7899(4) 0.069(2) Uani 0.50 1 d PU
F48A F 0.5223(6) 0.9725(7) 0.7709(4) 0.076(2) Uani 0.50 1 d PU
F49 F 0.5185(7) 1.0153(6) 0.7743(4) 0.071(2) Uani 0.50 1 d PU
F49A F 0.4391(5) 1.0701(6) 0.7854(3) 0.0858(18) Uani 0.50 1 d PU
F50 F 0.51679(11) 0.99676(12) 0.55531(7) 0.0297(4) Uani 1 1 d .
F51 F 0.53032(11) 1.11600(12) 0.59650(8) 0.0339(4) Uani 1 1 d .
F52 F 0.42686(11) 1.09623(13) 0.54135(8) 0.0328(4) Uani 1 1 d .
C53 C 0.17795(17) 0.94030(18) 0.57101(11) 0.0188(6) Uani 1 1 d .
C54 C 0.19908(18) 0.88680(19) 0.53049(12) 0.0217(6) Uani 1 1 d .
H54 H 0.2276 0.8349 0.5388 0.026 Uiso 1 1 calc R
C55 C 0.1800(2) 0.9067(2) 0.47863(12) 0.0273(7) Uani 1 1 d .
C56 C 0.1399(2) 0.9823(2) 0.46464(13) 0.0299(7) Uani 1 1 d .
H56 H 0.1264 0.9959 0.4292 0.036 Uiso 1 1 calc R
C57 C 0.11990(19) 1.0377(2) 0.50389(13) 0.0275(7) Uani 1 1 d .
C58 C 0.13769(17) 1.01648(19) 0.55599(12) 0.0226(6) Uani 1 1 d .
H58 H 0.1219 1.0550 0.5820 0.027 Uiso 1 1 calc R
C59 C 0.2047(3) 0.8441(3) 0.43837(14) 0.0415(9) Uani 1 1 d .
C60 C 0.0785(2) 1.1214(2) 0.49033(14) 0.0338(8) Uani 1 1 d .
F61 F 0.1808(2) 0.76436(16) 0.44811(10) 0.0716(9) Uani 1 1 d .
F62 F 0.28704(17) 0.83953(19) 0.43670(10) 0.0615(7) Uani 1 1 d .
F63 F 0.17572(19) 0.86413(19) 0.39066(9) 0.0634(7) Uani 1 1 d .
F64 F 0.1155(4) 1.1863(4) 0.5164(2) 0.0506(14) Uani 0.50 1 d PU
F64A F 0.0944(4) 1.1451(4) 0.4393(2) 0.0648(13) Uani 0.50 1 d PU
F65 F 0.1241(4) 1.1845(4) 0.4882(3) 0.0611(15) Uani 0.50 1 d PU
F65A F 0.0244(4) 1.1184(4) 0.4511(3) 0.0694(14) Uani 0.50 1 d PU
F66 F 0.0043(3) 1.1224(3) 0.4918(3) 0.0542(12) Uani 0.50 1 d PU
F66A F 0.0234(4) 1.1463(4) 0.5292(3) 0.0650(13) Uani 0.50 1 d PU
C67 C 0.14065(17) 0.96300(18) 0.67002(11) 0.0186(6) Uani 1 1 d .
C68 C 0.16139(18) 1.03439(18) 0.70082(11) 0.0205(6) Uani 1 1 d .
H68 H 0.2141 1.0597 0.6988 0.025 Uiso 1 1 calc R
C69 C 0.10696(19) 1.06986(19) 0.73452(12) 0.0231(6) Uani 1 1 d .
C70 C 0.02861(19) 1.0376(2) 0.73753(12) 0.0247(6) Uani 1 1 d .
H70 H -0.0081 1.0616 0.7606 0.030 Uiso 1 1 calc R
C71 C 0.00516(18) 0.96881(19) 0.70580(12) 0.0231(6) Uani 1 1 d .
C72 C 0.05988(17) 0.93217(18) 0.67326(11) 0.0206(6) Uani 1 1 d .
H72 H 0.0421 0.8846 0.6524 0.025 Uiso 1 1 calc R
C73 C 0.1371(2) 1.1407(2) 0.76993(13) 0.0323(7) Uani 1 1 d .
C74 C -0.08112(19) 0.9354(2) 0.70655(13) 0.0291(7) Uani 1 1 d .
F75 F 0.17885(15) 1.20070(13) 0.74638(8) 0.0425(5) Uani 1 1 d .
F76 F 0.07616(17) 1.18129(16) 0.79210(11) 0.0593(7) Uani 1 1 d .
F77 F 0.18726(18) 1.11130(15) 0.80919(9) 0.0586(7) Uani 1 1 d .
F78 F -0.1325(3) 0.9833(4) 0.6746(2) 0.0450(13) Uani 0.50 1 d PU
F78A F -0.1016(5) 0.8768(6) 0.6701(3) 0.062(2) Uani 0.50 1 d PU
F79 F -0.0958(4) 0.8974(5) 0.7499(3) 0.0659(15) Uani 0.50 1 d PU
F79A F -0.1103(3) 0.9429(4) 0.7537(2) 0.0482(12) Uani 0.50 1 d PU
F80 F -0.0889(5) 0.8564(5) 0.6932(3) 0.0581(17) Uani 0.50 1 d PU
F80A F -0.1366(4) 0.9955(5) 0.7017(3) 0.0628(15) Uani 0.50 1 d PU
C81 C 0.19870(18) 0.81262(18) 0.64056(11) 0.0184(6) Uani 1 1 d .
C82 C 0.13303(17) 0.76551(18) 0.61689(11) 0.0190(6) Uani 1 1 d .
H82 H 0.0963 0.7932 0.5921 0.023 Uiso 1 1 calc R
C83 C 0.11963(18) 0.67965(18) 0.62837(12) 0.0211(6) Uani 1 1 d .
C84 C 0.17227(19) 0.63602(19) 0.66393(12) 0.0231(6) Uani 1 1 d .
H84 H 0.1630 0.5776 0.6722 0.028 Uiso 1 1 calc R
C85 C 0.23885(19) 0.68086(19) 0.68694(12) 0.0222(6) Uani 1 1 d .
C86 C 0.25249(17) 0.76626(18) 0.67487(11) 0.0191(6) Uani 1 1 d .
H86 H 0.2998 0.7942 0.6904 0.023 Uiso 1 1 calc R
C87 C 0.04860(19) 0.63353(19) 0.60117(12) 0.0241(6) Uani 1 1 d .
C88 C 0.2935(2) 0.6356(2) 0.72736(12) 0.0280(7) Uani 1 1 d .
F89 F -0.01764(11) 0.68330(12) 0.59213(9) 0.0363(5) Uani 1 1 d .
F90 F 0.02449(13) 0.56527(12) 0.62782(8) 0.0356(4) Uani 1 1 d .
F91 F 0.06735(11) 0.60350(12) 0.55433(7) 0.0307(4) Uani 1 1 d .
F92 F 0.25543(14) 0.62223(15) 0.77090(8) 0.0448(5) Uani 1 1 d .
F93 F 0.31708(13) 0.55814(12) 0.71138(8) 0.0368(5) Uani 1 1 d .
F94 F 0.36242(13) 0.67879(13) 0.74112(8) 0.0400(5) Uani 1 1 d .
C95 C 0.5719(2) -0.0016(3) 0.07915(17) 0.0540(12) Uani 1 1 d .
H95A H 0.5262 0.0384 0.0694 0.065 Uiso 1 1 calc R
H95B H 0.5597 -0.0299 0.1120 0.065 Uiso 1 1 calc R
Cl1 Cl 0.57690(5) -0.07993(6) 0.03043(4) 0.0416(2) Uani 1 1 d .
Cl2 Cl 0.66265(10) 0.05632(12) 0.08891(5) 0.0920(6) Uani 1 1 d .

loop_
_atom_site_aniso_label
_atom_site_aniso_U_11
_atom_site_aniso_U_22
_atom_site_aniso_U_33
_atom_site_aniso_U_23
_atom_site_aniso_U_13
_atom_site_aniso_U_12
Pt1 0.01645(7) 0.01511(7) 0.01174(7) -0.00088(4) -0.00018(4) -0.00123(4)
P1 0.0155(3) 0.0157(3) 0.0127(3) -0.0012(2) 0.0012(2) -0.0013(2)
C1 0.0271(15) 0.0117(13) 0.0240(15) -0.0052(11) 0.0008(11) -0.0012(11)
C2 0.0305(16) 0.0267(15) 0.0130(14) 0.0003(11) -0.0031(11) -0.0013(12)
C3 0.0153(13) 0.0280(15) 0.0268(16) -0.0001(12) -0.0003(11) -0.0037(11)
O4 0.0201(9) 0.0202(10) 0.0169(10) -0.0023(8) 0.0006(7) -0.0028(8)
N5 0.0187(11) 0.0156(11) 0.0156(12) 0.0001(9) 0.0022(9) -0.0001(9)
N6 0.0198(11) 0.0163(11) 0.0184(12) -0.0002(9) 0.0026(9) -0.0001(9)
N7 0.0192(11) 0.0163(11) 0.0192(12) -0.0007(9) 0.0017(9) 0.0000(9)
C8 0.0176(13) 0.0161(13) 0.0262(16) 0.0019(11) 0.0045(11) 0.0011(10)
C9 0.0220(14) 0.0231(15) 0.0257(17) 0.0000(12) 0.0032(12) 0.0009(11)
C10 0.0234(15) 0.0276(16) 0.0333(18) 0.0041(13) -0.0016(12) 0.0028(12)
C11 0.0244(15) 0.0205(15) 0.047(2) 0.0022(14) 0.0017(14) 0.0051(12)
C12 0.0294(16) 0.0226(16) 0.041(2) -0.0094(14) 0.0024(14) 0.0035(13)
C13 0.0269(15) 0.0224(15) 0.0291(17) -0.0053(12) -0.0005(12) 0.0006(12)
C14 0.0186(13) 0.0186(13) 0.0168(14) -0.0009(10) 0.0016(10) -0.0016(10)
C15 0.0169(12) 0.0201(13) 0.0137(13) -0.0006(10) 0.0014(10) -0.0006(10)
N16 0.0177(11) 0.0179(11) 0.0122(11) 0.0004(9) 0.0005(8) -0.0013(9)
N17 0.0191(11) 0.0189(11) 0.0145(12) 0.0022(9) 0.0001(9) -0.0015(9)
N18 0.0193(11) 0.0213(12) 0.0138(12) 0.0011(9) 0.0005(9) -0.0013(9)
C19 0.0174(13) 0.0284(16) 0.0178(15) 0.0069(11) -0.0009(11) -0.0028(11)
C20 0.0268(15) 0.0388(18) 0.0177(16) 0.0015(13) -0.0008(12) -0.0092(13)
C21 0.0329(18) 0.061(2) 0.0188(17) 0.0107(15) -0.0035(13) -0.0127(17)
C22 0.0254(16) 0.052(2) 0.033(2) 0.0284(17) -0.0043(13) -0.0070(15)
C23 0.0240(15) 0.0297(17) 0.046(2) 0.0173(15) -0.0006(14) -0.0005(13)
C24 0.0222(14) 0.0262(16) 0.0292(17) 0.0062(13) 0.0016(12) 0.0000(12)
C25 0.0175(13) 0.0215(14) 0.0149(14) -0.0011(10) 0.0010(10) -0.0028(10)
C26 0.0159(12) 0.0179(13) 0.0145(14) -0.0019(10) 0.0012(10) -0.0003(10)
N27 0.0175(11) 0.0167(11) 0.0167(12) -0.0009(9) 0.0025(9) -0.0017(9)
N28 0.0188(11) 0.0202(12) 0.0173(13) -0.0025(9) 0.0024(9) -0.0010(9)
N29 0.0183(11) 0.0185(11) 0.0170(12) -0.0022(9) 0.0031(9) -0.0004(9)
C30 0.0200(13) 0.0249(14) 0.0140(14) -0.0011(11) 0.0031(10) 0.0037(11)
C31 0.0268(15) 0.0231(15) 0.0214(15) -0.0030(12) 0.0052(12) 0.0003(12)
C32 0.0251(15) 0.0318(17) 0.0257(17) -0.0005(13) 0.0065(12) -0.0018(13)
C33 0.0295(17) 0.043(2) 0.0269(18) -0.0086(14) 0.0129(13) -0.0001(14)
C34 0.0374(19) 0.044(2) 0.043(2) -0.0264(17) 0.0154(16) -0.0052(16)
C35 0.0296(17) 0.0356(18) 0.037(2) -0.0169(15) 0.0094(14) -0.0074(14)
C36 0.0194(13) 0.0158(13) 0.0141(13) -0.0013(10) 0.0011(10) -0.0017(10)
C37 0.0206(13) 0.0152(13) 0.0131(13) -0.0008(10) -0.0003(10) -0.0006(10)
B38 0.0186(15) 0.0173(15) 0.0176(16) 0.0003(12) -0.0005(12) -0.0001(12)
C39 0.0204(13) 0.0149(13) 0.0202(15) -0.0003(10) -0.0001(11) 0.0018(10)
C40 0.0221(14) 0.0261(15) 0.0195(15) 0.0012(11) 0.0021(11) -0.0003(12)
C41 0.0246(15) 0.0368(18) 0.0207(16) -0.0018(13) -0.0020(12) -0.0028(13)
C42 0.0187(14) 0.0319(17) 0.0268(17) -0.0040(13) -0.0006(12) -0.0032(12)
C43 0.0214(14) 0.0198(14) 0.0236(16) -0.0004(11) 0.0032(11) 0.0024(11)
C44 0.0212(14) 0.0173(13) 0.0186(14) -0.0009(11) 0.0005(11) 0.0024(11)
C45 0.0331(19) 0.073(3) 0.0250(19) -0.0007(18) -0.0030(14) -0.0169(18)
C46 0.0217(14) 0.0218(14) 0.0286(17) 0.0018(12) 0.0036(12) 0.0005(11)
F47 0.068(4) 0.122(4) 0.027(2) -0.026(3) -0.001(3) 0.003(3)
F47A 0.064(4) 0.116(5) 0.021(3) 0.001(3) -0.002(3) -0.033(4)
F48 0.087(6) 0.088(6) 0.028(4) 0.016(4) -0.022(4) -0.028(4)
F48A 0.033(2) 0.160(7) 0.034(3) 0.006(5) -0.013(2) -0.004(5)
F49 0.048(3) 0.131(6) 0.031(2) -0.010(4) -0.012(2) -0.040(4)
F49A 0.096(4) 0.117(4) 0.042(3) -0.027(3) -0.016(3) -0.016(4)
F50 0.0322(9) 0.0284(9) 0.0300(10) 0.0003(8) 0.0120(8) 0.0039(8)
F51 0.0296(10) 0.0298(10) 0.0430(12) -0.0007(8) 0.0087(8) -0.0104(8)
F52 0.0282(9) 0.0363(10) 0.0347(11) 0.0152(8) 0.0064(8) 0.0033(8)
C53 0.0178(13) 0.0184(13) 0.0199(15) 0.0001(11) -0.0011(10) -0.0051(10)
C54 0.0223(14) 0.0208(14) 0.0218(15) 0.0019(11) 0.0002(11) -0.0025(11)
C55 0.0326(16) 0.0311(17) 0.0178(16) 0.0010(12) 0.0002(12) -0.0079(13)
C56 0.0336(17) 0.0351(18) 0.0197(16) 0.0079(13) -0.0070(12) -0.0108(14)
C57 0.0252(15) 0.0248(16) 0.0310(18) 0.0078(13) -0.0084(12) -0.0053(12)
C58 0.0204(14) 0.0211(14) 0.0253(16) 0.0008(12) -0.0044(11) -0.0037(11)
C59 0.064(3) 0.041(2) 0.0187(18) -0.0002(15) 0.0016(16) -0.0013(18)
C60 0.0322(18) 0.0266(17) 0.040(2) 0.0099(14) -0.0141(15) -0.0042(14)
F61 0.136(3) 0.0407(14) 0.0399(15) -0.0160(11) 0.0215(15) -0.0186(15)
F62 0.0643(17) 0.0783(19) 0.0430(15) -0.0118(13) 0.0127(12) 0.0182(14)
F63 0.097(2) 0.0743(18) 0.0176(12) -0.0065(11) -0.0079(11) 0.0145(16)
F64 0.056(3) 0.0230(19) 0.068(3) 0.007(3) -0.030(3) 0.0007(18)
F64A 0.089(3) 0.050(2) 0.057(3) 0.031(2) 0.011(2) 0.028(2)
F65 0.047(2) 0.034(2) 0.101(4) 0.027(3) -0.006(3) -0.0082(19)
F65A 0.077(3) 0.047(2) 0.077(3) 0.011(3) -0.048(3) 0.013(2)
F66 0.0244(19) 0.034(2) 0.103(4) 0.021(3) -0.005(2) -0.0007(16)
F66A 0.061(3) 0.048(3) 0.086(3) 0.031(3) 0.010(3) 0.025(2)
C67 0.0205(13) 0.0190(13) 0.0159(14) 0.0028(10) -0.0015(10) 0.0006(11)
C68 0.0226(14) 0.0200(14) 0.0188(15) 0.0018(11) 0.0005(11) -0.0026(11)
C69 0.0307(15) 0.0202(14) 0.0182(15) -0.0012(11) 0.0004(12) 0.0010(12)
C70 0.0281(15) 0.0260(15) 0.0205(15) 0.0013(12) 0.0059(12) 0.0052(12)
C71 0.0238(15) 0.0233(15) 0.0220(15) 0.0039(12) 0.0004(11) 0.0032(12)
C72 0.0221(14) 0.0189(14) 0.0203(15) -0.0005(11) -0.0010(11) -0.0003(11)
C73 0.046(2) 0.0265(17) 0.0247(18) -0.0051(13) 0.0066(14) -0.0045(14)
C74 0.0249(15) 0.0314(17) 0.0315(18) 0.0009(13) 0.0050(13) 0.0018(13)
F75 0.0648(14) 0.0294(10) 0.0346(12) -0.0095(9) 0.0124(10) -0.0189(10)
F76 0.0650(16) 0.0505(14) 0.0659(17) -0.0379(12) 0.0298(13) -0.0118(12)
F77 0.099(2) 0.0372(12) 0.0343(13) -0.0065(10) -0.0294(12) -0.0087(12)
F78 0.0204(19) 0.073(3) 0.040(3) 0.022(3) -0.006(2) -0.001(2)
F78A 0.037(3) 0.091(5) 0.060(4) -0.044(4) 0.018(3) -0.031(3)
F79 0.046(3) 0.092(4) 0.060(3) 0.019(3) 0.006(2) -0.030(3)
F79A 0.033(2) 0.067(3) 0.047(2) -0.007(3) 0.0206(18) -0.013(2)
F80 0.036(3) 0.060(3) 0.080(4) -0.017(3) 0.019(3) -0.022(2)
F80A 0.032(2) 0.064(3) 0.091(4) 0.006(3) 0.000(3) 0.004(2)
C81 0.0218(14) 0.0198(14) 0.0141(14) -0.0015(10) 0.0044(11) 0.0009(11)
C82 0.0214(14) 0.0190(14) 0.0168(14) 0.0000(11) 0.0021(11) 0.0016(11)
C83 0.0244(15) 0.0196(14) 0.0198(15) -0.0035(11) 0.0061(11) 0.0004(11)
C84 0.0317(16) 0.0162(14) 0.0221(15) 0.0007(11) 0.0075(12) 0.0026(12)
C85 0.0264(15) 0.0236(15) 0.0171(15) 0.0004(11) 0.0054(12) 0.0069(11)
C86 0.0206(13) 0.0220(14) 0.0149(14) -0.0014(11) 0.0036(10) 0.0016(11)
C87 0.0278(15) 0.0194(14) 0.0257(16) -0.0026(12) 0.0061(12) -0.0013(12)
C88 0.0343(17) 0.0269(16) 0.0231(16) 0.0036(12) 0.0038(13) 0.0079(13)
F89 0.0233(9) 0.0259(10) 0.0590(14) -0.0100(9) -0.0024(9) -0.0007(7)
F90 0.0466(11) 0.0270(10) 0.0334(11) 0.0007(8) 0.0042(9) -0.0163(8)
F91 0.0340(10) 0.0341(10) 0.0240(10) -0.0090(8) 0.0028(7) -0.0048(8)
F92 0.0542(13) 0.0576(14) 0.0242(11) 0.0177(9) 0.0138(9) 0.0234(11)
F93 0.0480(12) 0.0268(10) 0.0354(11) 0.0046(8) 0.0014(9) 0.0178(9)
F94 0.0423(12) 0.0385(12) 0.0367(12) 0.0081(9) -0.0151(9) 0.0049(9)
C95 0.036(2) 0.087(3) 0.040(2) -0.027(2) 0.0082(17) -0.007(2)
Cl1 0.0332(4) 0.0540(5) 0.0385(5) -0.0071(4) 0.0103(3) 0.0016(4)
Cl2 0.0950(10) 0.1426(14) 0.0416(7) -0.0296(7) 0.0282(6) -0.0757(10)

loop_
_atom_type_symbol
_atom_type_description
_atom_type_scat_dispersion_real
_atom_type_scat_dispersion_imag
_atom_type_scat_source
C C 0.0181 0.0091 'International Tables Vol C Tables 4.2.6.8 and 6.1.1.4'
H H 0.0000 0.0000 'International Tables Vol C Tables 4.2.6.8 and 6.1.1.4'
B B 0.0090 0.0039 'International Tables Vol C Tables 4.2.6.8 and 6.1.1.4'
N N 0.0311 0.0180 'International Tables Vol C Tables 4.2.6.8 and 6.1.1.4'
O O 0.0492 0.0322 'International Tables Vol C Tables 4.2.6.8 and 6.1.1.4'
F F 0.0727 0.0534 'International Tables Vol C Tables 4.2.6.8 and 6.1.1.4'
P P 0.2955 0.4335 'International Tables Vol C Tables 4.2.6.8 and 6.1.1.4'
Cl Cl 0.3639 0.7018 'International Tables Vol C Tables 4.2.6.8 and 6.1.1.4'
Pt Pt -4.5932 6.9264 'International Tables Vol C Tables 4.2.6.8 and 6.1.1.4'

loop_
_geom_angle_atom_site_label_1
_geom_angle_atom_site_label_2
_geom_angle_atom_site_label_3
_geom_angle
C1 Pt1 C2 87.32(12)
C1 Pt1 C3 88.81(12)
C2 Pt1 C3 87.59(13)
C1 Pt1 N16 93.38(11)
C2 Pt1 N16 178.83(11)
C3 Pt1 N16 93.36(11)
C1 Pt1 N27 92.18(10)
C2 Pt1 N27 92.96(11)
C3 Pt1 N27 178.89(11)
N16 Pt1 N27 86.08(9)
C1 Pt1 N5 177.76(10)
C2 Pt1 N5 93.97(11)
C3 Pt1 N5 93.08(11)
N16 Pt1 N5 85.30(9)
N27 Pt1 N5 85.92(9)
O4 P1 C26 115.36(12)
O4 P1 C37 117.16(12)
C26 P1 C37 102.55(13)
O4 P1 C15 115.29(12)
C26 P1 C15 102.17(13)
C37 P1 C15 102.15(13)
N6 N5 C15 109.9(2)
N6 N5 Pt1 126.66(18)
C15 N5 Pt1 123.44(18)
N5 N6 N7 106.2(2)
N6 N7 C14 111.4(2)
N6 N7 C8 119.7(2)
C14 N7 C8 129.0(2)
C9 C8 C13 122.2(3)
C9 C8 N7 118.6(3)
C13 C8 N7 119.3(3)
C8 C9 C10 118.4(3)
C11 C10 C9 120.6(3)
C10 C11 C12 120.2(3)
C11 C12 C13 120.1(3)
C8 C13 C12 118.6(3)
N7 C14 C15 104.8(2)
C14 C15 N5 107.8(2)
C14 C15 P1 131.8(2)
N5 C15 P1 120.3(2)
N17 N16 C26 110.1(2)
N17 N16 Pt1 125.99(18)
C26 N16 Pt1 123.89(18)
N16 N17 N18 105.8(2)
N17 N18 C25 111.9(2)
N17 N18 C19 120.3(2)
C25 N18 C19 127.8(2)
C24 C19 C20 122.5(3)
C24 C19 N18 119.3(3)
C20 C19 N18 118.1(3)
C19 C20 C21 118.0(3)
C22 C21 C20 120.4(3)
C21 C22 C23 120.8(3)
C22 C23 C24 119.8(3)
C19 C24 C23 118.4(3)
N18 C25 C26 104.4(2)
C25 C26 N16 107.8(2)
C25 C26 P1 131.7(2)
N16 C26 P1 120.5(2)
N28 N27 C37 110.1(2)
N28 N27 Pt1 125.38(18)
C37 N27 Pt1 124.50(18)
N27 N28 N29 105.8(2)
N28 N29 C36 112.0(2)
N28 N29 C30 119.8(2)
C36 N29 C30 128.1(2)
C31 C30 C35 122.3(3)
C31 C30 N29 118.7(3)
C35 C30 N29 119.0(3)
C30 C31 C32 118.6(3)
C33 C32 C31 120.1(3)
C32 C33 C34 120.3(3)
C35 C34 C33 120.8(3)
C34 C35 C30 118.0(3)
N29 C36 C37 104.2(2)
C36 C37 N27 107.9(2)
C36 C37 P1 132.3(2)
N27 C37 P1 119.7(2)
C53 B38 C39 108.7(2)
C53 B38 C81 109.7(2)
C39 B38 C81 111.7(2)
C53 B38 C67 109.8(2)
C39 B38 C67 110.0(2)
C81 B38 C67 106.9(2)
C44 C39 C40 115.5(3)
C44 C39 B38 123.0(3)
C40 C39 B38 121.4(3)
C41 C40 C39 122.4(3)
C42 C41 C40 120.9(3)
C42 C41 C45 119.6(3)
C40 C41 C45 119.4(3)
C41 C42 C43 117.8(3)
C42 C43 C44 121.0(3)
C42 C43 C46 119.6(3)
C44 C43 C46 119.4(3)
C43 C44 C39 122.5(3)
F47A C45 F49 123.5(8)
F47A C45 F48A 108.8(8)
F49 C45 F48A 30.2(6)
F47A C45 F48 26.7(6)
F49 C45 F48 111.3(8)
F48A C45 F48 87.8(7)
F47A C45 F49A 103.4(6)
F49 C45 F49A 74.4(6)
F48A C45 F49A 103.6(6)
F48 C45 F49A 125.8(7)
F47A C45 F47 76.3(6)
F49 C45 F47 102.9(6)
F48A C45 F47 128.2(6)
F48 C45 F47 102.3(6)
F49A C45 F47 31.7(4)
F47A C45 C41 116.2(6)
F49 C45 C41 116.5(6)
F48A C45 C41 112.1(6)
F48 C45 C41 112.2(6)
F49A C45 C41 111.7(5)
F47 C45 C41 110.4(4)
F52 C46 F51 107.3(2)
F52 C46 F50 106.0(2)
F51 C46 F50 105.8(2)
F52 C46 C43 112.6(2)
F51 C46 C43 112.8(3)
F50 C46 C43 111.9(2)
F49A F47 C45 71.1(11)
F49A F47 F47A 113.1(13)
C45 F47 F47A 48.9(5)
F48 F47A C45 82(2)
F48 F47A F47 135(2)
C45 F47A F47 54.8(6)
F47A F48 C45 71(2)
F49 F48A C45 72.7(17)
F48A F49 C45 77.2(16)
F48A F49 F49A 130(2)
C45 F49 F49A 54.6(6)
F47 F49A C45 77.2(12)
F47 F49A F49 122.5(15)
C45 F49A F49 51.0(5)
C58 C53 C54 115.7(3)
C58 C53 B38 122.9(3)
C54 C53 B38 121.3(3)
C55 C54 C53 122.5(3)
C56 C55 C54 120.8(3)
C56 C55 C59 121.1(3)
C54 C55 C59 118.1(3)
C55 C56 C57 118.0(3)
C56 C57 C58 120.9(3)
C56 C57 C60 119.7(3)
C58 C57 C60 119.4(3)
C57 C58 C53 122.0(3)
F63 C59 F61 107.8(3)
F63 C59 F62 105.9(3)
F61 C59 F62 105.1(4)
F63 C59 C55 113.4(3)
F61 C59 C55 112.4(3)
F62 C59 C55 111.8(3)
F66 C60 F65 126.5(5)
F66 C60 F65A 53.1(4)
F65 C60 F65A 111.8(5)
F66 C60 F64 113.0(5)
F65 C60 F64 33.8(4)
F65A C60 F64 132.9(4)
F66 C60 F64A 105.9(5)
F65 C60 F64A 66.4(5)
F65A C60 F64A 55.8(4)
F64 C60 F64A 99.7(5)
F66 C60 F66A 46.0(4)
F65 C60 F66A 102.8(5)
F65A C60 F66A 97.5(5)
F64 C60 F66A 74.1(5)
F64A C60 F66A 137.9(4)
F66 C60 C57 115.9(4)
F65 C60 C57 116.2(4)
F65A C60 C57 114.9(4)
F64 C60 C57 111.2(3)
F64A C60 C57 109.8(4)
F66A C60 C57 111.2(3)
F65 F64 C60 65.8(8)
F65 F64 F66A 113.8(10)
C60 F64 F66A 55.9(4)
F65A F64A C60 57.7(4)
F65A F64A F65 100.4(5)
C60 F64A F65 51.1(3)
F64 F65 C60 80.4(8)
F64 F65 F64A 141.5(11)
C60 F65 F64A 62.5(4)
F66 F65A F64A 121.9(6)
F66 F65A C60 59.5(4)
F64A F65A C60 66.6(4)
F66A F66 F65A 141.7(7)
F66A F66 C60 78.7(5)
F65A F66 C60 67.4(5)
F66 F66A C60 55.3(4)
F66 F66A F64 99.3(6)
C60 F66A F64 49.9(3)
C68 C67 C72 115.4(3)
C68 C67 B38 123.2(2)
C72 C67 B38 121.5(2)
C67 C68 C69 122.1(3)
C70 C69 C68 121.3(3)
C70 C69 C73 120.1(3)
C68 C69 C73 118.5(3)
C69 C70 C71 117.8(3)
C70 C71 C72 120.9(3)
C70 C71 C74 118.7(3)
C72 C71 C74 120.4(3)
C71 C72 C67 122.4(3)
F75 C73 F76 106.3(3)
F75 C73 F77 106.4(3)
F76 C73 F77 105.6(3)
F75 C73 C69 113.4(3)
F76 C73 C69 112.9(3)
F77 C73 C69 111.6(3)
F80 C74 F80A 127.6(6)
F80 C74 F79 77.0(5)
F80A C74 F79 104.1(5)
F80 C74 F78A 30.7(4)
F80A C74 F78A 106.6(6)
F79 C74 F78A 104.1(6)
F80 C74 F79A 107.1(5)
F80A C74 F79A 74.9(5)
F79 C74 F79A 33.2(3)
F78A C74 F79A 127.7(5)
F80 C74 F78 108.6(5)
F80A C74 F78 31.9(3)
F79 C74 F78 129.1(5)
F78A C74 F78 80.4(5)
F79A C74 F78 105.3(4)
F80 C74 C71 113.9(5)
F80A C74 C71 113.2(4)
F79 C74 C71 113.4(4)
F78A C74 C71 114.6(4)
F79A C74 C71 111.8(4)
F78 C74 C71 109.8(3)
F80A F78 C74 69.8(8)
F80A F78 F78A 111.0(10)
C74 F78 F78A 49.3(3)
F80 F78A C74 70.4(11)
F80 F78A F78 116.8(14)
C74 F78A F78 50.3(4)
F79A F79 C74 76.3(8)
F79A F79 F80 122.3(11)
C74 F79 F80 50.9(4)
F79 F79A C74 70.5(8)
F79 F79A F80A 115.8(10)
C74 F79A F80A 51.3(4)
F78A F80 C74 79.0(13)
F78A F80 F79 124.3(16)
C74 F80 F79 52.1(4)
F78 F80A C74 78.3(9)
F78 F80A F79A 129.0(11)
C74 F80A F79A 53.8(4)
C82 C81 C86 115.4(3)
C82 C81 B38 120.6(3)
C86 C81 B38 123.7(3)
C83 C82 C81 122.5(3)
C84 C83 C82 120.9(3)
C84 C83 C87 119.8(3)
C82 C83 C87 119.3(3)
C85 C84 C83 117.6(3)
C84 C85 C86 121.2(3)
C84 C85 C88 117.9(3)
C86 C85 C88 120.7(3)
C85 C86 C81 122.2(3)
F89 C87 F90 106.8(2)
F89 C87 F91 105.9(3)
F90 C87 F91 106.1(2)
F89 C87 C83 113.1(2)
F90 C87 C83 112.6(3)
F91 C87 C83 111.8(2)
F94 C88 F92 106.5(3)
F94 C88 F93 106.4(3)
F92 C88 F93 106.2(3)
F94 C88 C85 113.3(3)
F92 C88 C85 111.9(3)
F93 C88 C85 112.2(3)
Cl2 C95 Cl1 112.6(2)

loop_
_geom_bond_atom_site_label_1
_geom_bond_atom_site_label_2
_geom_bond_distance
Pt1 C1 2.039(3)
Pt1 C2 2.043(3)
Pt1 C3 2.045(3)
Pt1 N16 2.168(2)
Pt1 N27 2.175(2)
Pt1 N5 2.189(2)
P1 O4 1.468(2)
P1 C26 1.787(3)
P1 C37 1.789(3)
P1 C15 1.796(3)
N5 N6 1.307(3)
N5 C15 1.366(4)
N6 N7 1.347(3)
N7 C14 1.350(4)
N7 C8 1.438(4)
C8 C9 1.381(4)
C8 C13 1.385(4)
C9 C10 1.388(4)
C10 C11 1.380(5)
C11 C12 1.387(5)
C12 C13 1.389(5)
C14 C15 1.362(4)
N16 N17 1.313(3)
N16 C26 1.366(4)
N17 N18 1.345(3)
N18 C25 1.353(4)
N18 C19 1.435(4)
C19 C24 1.380(4)
C19 C20 1.382(4)
C20 C21 1.387(5)
C21 C22 1.376(6)
C22 C23 1.379(6)
C23 C24 1.390(4)
C25 C26 1.365(4)
N27 N28 1.308(3)
N27 C37 1.367(4)
N28 N29 1.348(3)
N29 C36 1.351(4)
N29 C30 1.441(4)
C30 C31 1.380(4)
C30 C35 1.383(4)
C31 C32 1.390(4)
C32 C33 1.374(5)
C33 C34 1.383(5)
C34 C35 1.383(5)
C36 C37 1.366(4)
B38 C53 1.635(4)
B38 C39 1.643(4)
B38 C81 1.652(4)
B38 C67 1.657(4)
C39 C44 1.397(4)
C39 C40 1.402(4)
C40 C41 1.394(4)
C41 C42 1.386(5)
C41 C45 1.493(5)
C42 C43 1.387(4)
C43 C44 1.394(4)
C43 C46 1.502(4)
C45 F47A 1.281(13)
C45 F49 1.284(11)
C45 F48A 1.312(11)
C45 F48 1.342(12)
C45 F49A 1.347(10)
C45 F47 1.389(9)
C46 F52 1.334(4)
C46 F51 1.338(4)
C46 F50 1.352(4)
F47 F49A 0.748(9)
F47 F47A 1.651(16)
F47A F48 0.609(14)
F48A F49 0.677(14)
F49 F49A 1.592(16)
C53 C58 1.398(4)
C53 C54 1.400(4)
C54 C55 1.390(4)
C55 C56 1.384(5)
C55 C59 1.501(5)
C56 C57 1.388(5)
C57 C58 1.397(4)
C57 C60 1.499(4)
C59 F63 1.326(4)
C59 F61 1.332(5)
C59 F62 1.347(5)
C60 F66 1.212(6)
C60 F65 1.235(7)
C60 F65A 1.297(6)
C60 F64 1.336(7)
C60 F64A 1.409(6)
C60 F66A 1.445(7)
F64 F65 0.754(8)
F64 F66A 1.678(9)
F64A F65A 1.270(9)
F64A F65 1.455(10)
F65A F66 1.125(9)
F66 F66A 1.061(8)
C67 C68 1.396(4)
C67 C72 1.408(4)
C68 C69 1.399(4)
C69 C70 1.379(4)
C69 C73 1.495(4)
C70 C71 1.387(4)
C71 C72 1.390(4)
C71 C74 1.500(4)
C73 F75 1.329(4)
C73 F76 1.339(4)
C73 F77 1.339(4)
C74 F80 1.284(9)
C74 F80A 1.301(7)
C74 F79 1.304(7)
C74 F78A 1.338(8)
C74 F79A 1.344(7)
C74 F78 1.357(6)
F78 F80A 0.732(7)
F78 F78A 1.740(12)
F78A F80 0.695(10)
F79 F79A 0.756(8)
F79 F80 1.611(12)
F79A F80A 1.609(10)
C81 C82 1.402(4)
C81 C86 1.403(4)
C82 C83 1.391(4)
C83 C84 1.390(4)
C83 C87 1.496(4)
C84 C85 1.389(4)
C85 C86 1.389(4)
C85 C88 1.500(4)
C87 F89 1.336(4)
C87 F90 1.341(4)
C87 F91 1.352(4)
C88 F94 1.336(4)
C88 F92 1.338(4)
C88 F93 1.341(4)
C95 Cl2 1.734(4)
C95 Cl1 1.760(4)

loop_
_geom_torsion_atom_site_label_1
_geom_torsion_atom_site_label_2
_geom_torsion_atom_site_label_3
_geom_torsion_atom_site_label_4
_geom_torsion
C1 Pt1 N5 N6 172(3)
C2 Pt1 N5 N6 46.6(2)
C3 Pt1 N5 N6 -41.1(2)
N16 Pt1 N5 N6 -134.3(2)
N27 Pt1 N5 N6 139.3(2)
C1 Pt1 N5 C15 -8(3)
C2 Pt1 N5 C15 -133.3(2)
C3 Pt1 N5 C15 138.9(2)
N16 Pt1 N5 C15 45.8(2)
N27 Pt1 N5 C15 -40.6(2)
C15 N5 N6 N7 0.4(3)
Pt1 N5 N6 N7 -179.52(17)
N5 N6 N7 C14 -0.2(3)
N5 N6 N7 C8 -179.9(2)
N6 N7 C8 C9 -27.9(4)
C14 N7 C8 C9 152.3(3)
N6 N7 C8 C13 151.6(3)
C14 N7 C8 C13 -28.1(4)
C13 C8 C9 C10 0.4(5)
N7 C8 C9 C10 179.9(3)
C8 C9 C10 C11 0.1(5)
C9 C10 C11 C12 -0.4(5)
C10 C11 C12 C13 0.1(5)
C9 C8 C13 C12 -0.6(5)
N7 C8 C13 C12 179.9(3)
C11 C12 C13 C8 0.4(5)
N6 N7 C14 C15 -0.1(3)
C8 N7 C14 C15 179.6(3)
N7 C14 C15 N5 0.4(3)
N7 C14 C15 P1 -175.9(2)
N6 N5 C15 C14 -0.5(3)
Pt1 N5 C15 C14 179.43(18)
N6 N5 C15 P1 176.32(19)
Pt1 N5 C15 P1 -3.7(3)
O4 P1 C15 C14 -0.4(3)
C26 P1 C15 C14 125.5(3)
C37 P1 C15 C14 -128.6(3)
O4 P1 C15 N5 -176.4(2)
C26 P1 C15 N5 -50.5(2)
C37 P1 C15 N5 55.4(2)
C1 Pt1 N16 N17 -45.3(2)
C2 Pt1 N16 N17 -172(11)
C3 Pt1 N16 N17 43.7(2)
N27 Pt1 N16 N17 -137.2(2)
N5 Pt1 N16 N17 136.6(2)
C1 Pt1 N16 C26 134.8(2)
C2 Pt1 N16 C26 8(6)
C3 Pt1 N16 C26 -136.2(2)
N27 Pt1 N16 C26 42.9(2)
N5 Pt1 N16 C26 -43.3(2)
C26 N16 N17 N18 -0.2(3)
Pt1 N16 N17 N18 179.90(17)
N16 N17 N18 C25 0.0(3)
N16 N17 N18 C19 -178.2(2)
N17 N18 C19 C24 36.3(4)
C25 N18 C19 C24 -141.7(3)
N17 N18 C19 C20 -144.0(3)
C25 N18 C19 C20 38.1(4)
C24 C19 C20 C21 1.4(5)
N18 C19 C20 C21 -178.3(3)
C19 C20 C21 C22 -0.7(5)
C20 C21 C22 C23 -0.3(5)
C21 C22 C23 C24 0.6(5)
C20 C19 C24 C23 -1.1(5)
N18 C19 C24 C23 178.7(3)
C22 C23 C24 C19 0.0(5)
N17 N18 C25 C26 0.1(3)
C19 N18 C25 C26 178.2(3)
N18 C25 C26 N16 -0.2(3)
N18 C25 C26 P1 -179.0(2)
N17 N16 C26 C25 0.3(3)
Pt1 N16 C26 C25 -179.83(18)
N17 N16 C26 P1 179.22(19)
Pt1 N16 C26 P1 -0.9(3)
O4 P1 C26 C25 -2.1(3)
C37 P1 C26 C25 126.5(3)
C15 P1 C26 C25 -127.9(3)
O4 P1 C26 N16 179.3(2)
C37 P1 C26 N16 -52.2(2)
C15 P1 C26 N16 53.4(2)
C1 Pt1 N27 N28 46.4(2)
C2 Pt1 N27 N28 -41.0(2)
C3 Pt1 N27 N28 -161(6)
N16 Pt1 N27 N28 139.7(2)
N5 Pt1 N27 N28 -134.8(2)
C1 Pt1 N27 C37 -134.8(2)
C2 Pt1 N27 C37 137.8(2)
C3 Pt1 N27 C37 18(6)
N16 Pt1 N27 C37 -41.5(2)
N5 Pt1 N27 C37 44.0(2)
C37 N27 N28 N29 -0.2(3)
Pt1 N27 N28 N29 178.78(17)
N27 N28 N29 C36 0.2(3)
N27 N28 N29 C30 -176.3(2)
N28 N29 C30 C31 150.4(3)
C36 N29 C30 C31 -25.5(4)
N28 N29 C30 C35 -29.5(4)
C36 N29 C30 C35 154.6(3)
C35 C30 C31 C32 0.1(5)
N29 C30 C31 C32 -179.8(3)
C30 C31 C32 C33 0.2(5)
C31 C32 C33 C34 -0.2(6)
C32 C33 C34 C35 -0.1(6)
C33 C34 C35 C30 0.3(6)
C31 C30 C35 C34 -0.3(5)
N29 C30 C35 C34 179.6(3)
N28 N29 C36 C37 -0.1(3)
C30 N29 C36 C37 176.0(3)
N29 C36 C37 N27 0.0(3)
N29 C36 C37 P1 -176.5(2)
N28 N27 C37 C36 0.1(3)
Pt1 N27 C37 C36 -178.83(18)
N28 N27 C37 P1 177.14(19)
Pt1 N27 C37 P1 -1.8(3)
O4 P1 C37 C36 -3.0(3)
C26 P1 C37 C36 -130.4(3)
C15 P1 C37 C36 124.0(3)
O4 P1 C37 N27 -179.2(2)
C26 P1 C37 N27 53.4(2)
C15 P1 C37 N27 -52.2(2)
C53 B38 C39 C44 -7.3(4)
C81 B38 C39 C44 113.9(3)
C67 B38 C39 C44 -127.6(3)
C53 B38 C39 C40 169.8(3)
C81 B38 C39 C40 -69.0(3)
C67 B38 C39 C40 49.5(3)
C44 C39 C40 C41 0.8(4)
B38 C39 C40 C41 -176.5(3)
C39 C40 C41 C42 0.6(5)
C39 C40 C41 C45 177.9(3)
C40 C41 C42 C43 -1.0(5)
C45 C41 C42 C43 -178.3(3)
C41 C42 C43 C44 0.1(5)
C41 C42 C43 C46 -179.1(3)
C42 C43 C44 C39 1.4(4)
C46 C43 C44 C39 -179.4(3)
C40 C39 C44 C43 -1.8(4)
B38 C39 C44 C43 175.5(3)
C42 C41 C45 F47A -167.9(6)
C40 C41 C45 F47A 14.8(8)
C42 C41 C45 F49 -9.1(8)
C40 C41 C45 F49 173.6(6)
C42 C41 C45 F48A -41.9(7)
C40 C41 C45 F48A 140.7(6)
C42 C41 C45 F48 -138.9(6)
C40 C41 C45 F48 43.8(7)
C42 C41 C45 F49A 73.8(6)
C40 C41 C45 F49A -103.6(5)
C42 C41 C45 F47 107.8(5)
C40 C41 C45 F47 -69.6(6)
C42 C43 C46 F52 -145.2(3)
C44 C43 C46 F52 35.6(4)
C42 C43 C46 F51 -23.6(4)
C44 C43 C46 F51 157.1(3)
C42 C43 C46 F50 95.6(3)
C44 C43 C46 F50 -83.7(3)
F47A C45 F47 F49A 148.2(12)
F49 C45 F47 F49A 26.4(12)
F48A C45 F47 F49A 44.9(15)
F48 C45 F47 F49A 141.9(12)
C41 C45 F47 F49A -98.5(10)
F49 C45 F47 F47A -121.8(8)
F48A C45 F47 F47A -103.3(10)
F48 C45 F47 F47A -6.3(10)
F49A C45 F47 F47A -148.2(12)
C41 C45 F47 F47A 113.2(6)
F49 C45 F47A F48 -70(2)
F48A C45 F47A F48 -40(2)
F49A C45 F47A F48 -150(2)
F47 C45 F47A F48 -166(2)
C41 C45 F47A F48 88(2)
F49 C45 F47A F47 96.6(8)
F48A C45 F47A F47 126.1(7)
F48 C45 F47A F47 166(2)
F49A C45 F47A F47 16.5(6)
C41 C45 F47A F47 -106.2(5)
F49A F47 F47A F48 -13(4)
C45 F47 F47A F48 20(3)
F49A F47 F47A C45 -32.8(11)
F47 F47A F48 C45 -16(2)
F49 C45 F48 F47A 123(2)
F48A C45 F48 F47A 142(2)
F49A C45 F48 F47A 37(2)
F47 C45 F48 F47A 14(2)
C41 C45 F48 F47A -105(2)
F47A C45 F48A F49 -125.0(18)
F48 C45 F48A F49 -141.9(19)
F49A C45 F48A F49 -15.5(19)
F47 C45 F48A F49 -38(2)
C41 C45 F48A F49 105.0(18)
C45 F48A F49 F49A 16.6(19)
F47A C45 F49 F48A 68(2)
F48 C45 F49 F48A 41(2)
F49A C45 F49 F48A 164(2)
F47 C45 F49 F48A 150.3(18)
C41 C45 F49 F48A -88.8(19)
F47A C45 F49 F49A -96.0(8)
F48A C45 F49 F49A -164(2)
F48 C45 F49 F49A -122.9(7)
F47 C45 F49 F49A -14.0(6)
C41 C45 F49 F49A 106.9(6)
F47A F47 F49A C45 25.6(8)
C45 F47 F49A F49 -24.5(9)
F47A F47 F49A F49 1.0(16)
F47A C45 F49A F47 -31.7(12)
F49 C45 F49A F47 -153.2(12)
F48A C45 F49A F47 -145.2(11)
F48 C45 F49A F47 -48.0(14)
C41 C45 F49A F47 94.0(11)
F47A C45 F49A F49 121.5(8)
F48A C45 F49A F49 8.0(10)
F48 C45 F49A F49 105.3(10)
F47 C45 F49A F49 153.2(12)
C41 C45 F49A F49 -112.8(6)
F48A F49 F49A F47 11(3)
C45 F49 F49A F47 31.4(13)
F48A F49 F49A C45 -20(2)
C39 B38 C53 C58 -90.8(3)
C81 B38 C53 C58 146.8(3)
C67 B38 C53 C58 29.6(4)
C39 B38 C53 C54 84.7(3)
C81 B38 C53 C54 -37.7(3)
C67 B38 C53 C54 -154.9(3)
C58 C53 C54 C55 -1.3(4)
B38 C53 C54 C55 -177.1(3)
C53 C54 C55 C56 1.2(5)
C53 C54 C55 C59 -179.2(3)
C54 C55 C56 C57 0.4(5)
C59 C55 C56 C57 -179.1(3)
C55 C56 C57 C58 -1.8(5)
C55 C56 C57 C60 178.3(3)
C56 C57 C58 C53 1.7(5)
C60 C57 C58 C53 -178.5(3)
C54 C53 C58 C57 -0.1(4)
B38 C53 C58 C57 175.6(3)
C56 C55 C59 F63 -7.6(5)
C54 C55 C59 F63 172.9(3)
C56 C55 C59 F61 -130.1(4)
C54 C55 C59 F61 50.3(5)
C56 C55 C59 F62 112.0(4)
C54 C55 C59 F62 -67.6(4)
C56 C57 C60 F66 97.3(6)
C58 C57 C60 F66 -82.6(6)
C56 C57 C60 F65 -95.3(6)
C58 C57 C60 F65 84.9(6)
C56 C57 C60 F65A 38.0(6)
C58 C57 C60 F65A -141.9(5)
C56 C57 C60 F64 -131.9(5)
C58 C57 C60 F64 48.2(5)
C56 C57 C60 F64A -22.6(5)
C58 C57 C60 F64A 157.6(4)
C56 C57 C60 F66A 147.6(4)
C58 C57 C60 F66A -32.3(5)
F66 C60 F64 F65 -121.8(9)
F65A C60 F64 F65 -61.5(12)
F64A C60 F64 F65 -9.9(9)
F66A C60 F64 F65 -147.1(9)
C57 C60 F64 F65 105.9(9)
F66 C60 F64 F66A 25.2(4)
F65 C60 F64 F66A 147.1(9)
F65A C60 F64 F66A 85.5(7)
F64A C60 F64 F66A 137.2(4)
C57 C60 F64 F66A -107.1(4)
F66 C60 F64A F65A -18.6(5)
F65 C60 F64A F65A -142.0(6)
F64 C60 F64A F65A -136.0(5)
F66A C60 F64A F65A -59.0(7)
C57 C60 F64A F65A 107.2(4)
F66 C60 F64A F65 123.4(6)
F65A C60 F64A F65 142.0(6)
F64 C60 F64A F65 6.0(6)
F66A C60 F64A F65 83.0(8)
C57 C60 F64A F65 -110.8(5)
F66A F64 F65 C60 -29.5(7)
C60 F64 F65 F64A 15.2(14)
F66A F64 F65 F64A -14(2)
F66 C60 F65 F64 76.6(11)
F65A C60 F65 F64 136.1(9)
F64A C60 F65 F64 169.4(10)
F66A C60 F65 F64 32.4(9)
C57 C60 F65 F64 -89.3(9)
F66 C60 F65 F64A -92.8(7)
F65A C60 F65 F64A -33.3(5)
F64 C60 F65 F64A -169.4(10)
F66A C60 F65 F64A -136.9(4)
C57 C60 F65 F64A 101.3(5)
F65A F64A F65 F64 15.0(18)
C60 F64A F65 F64 -17.0(15)
F65A F64A F65 C60 32.0(4)
C60 F64A F65A F66 22.9(5)
F65 F64A F65A F66 -6.3(7)
F65 F64A F65A C60 -29.2(4)
F65 C60 F65A F66 -120.0(6)
F64 C60 F65A F66 -88.2(8)
F64A C60 F65A F66 -157.5(6)
F66A C60 F65A F66 -12.9(5)
C57 C60 F65A F66 104.7(5)
F66 C60 F65A F64A 157.5(6)
F65 C60 F65A F64A 37.5(6)
F64 C60 F65A F64A 69.3(8)
F66A C60 F65A F64A 144.6(4)
C57 C60 F65A F64A -97.8(5)
F64A F65A F66 F66A 4.7(13)
C60 F65A F66 F66A 29.2(9)
F64A F65A F66 C60 -24.5(6)
F65 C60 F66 F66A -70.7(8)
F65A C60 F66 F66A -162.1(6)
F64 C60 F66 F66A -34.7(6)
F64A C60 F66 F66A -142.8(5)
C57 C60 F66 F66A 95.2(5)
F65 C60 F66 F65A 91.3(8)
F64 C60 F66 F65A 127.3(5)
F64A C60 F66 F65A 19.2(5)
F66A C60 F66 F65A 162.1(6)
C57 C60 F66 F65A -102.7(5)
F65A F66 F66A C60 -27.3(9)
F65A F66 F66A F64 -2.3(11)
C60 F66 F66A F64 25.0(4)
F65 C60 F66A F66 128.9(6)
F65A C60 F66A F66 14.4(5)
F64 C60 F66A F66 146.9(5)
F64A C60 F66A F66 60.0(8)
C57 C60 F66A F66 -106.1(5)
F66 C60 F66A F64 -146.9(5)
F65 C60 F66A F64 -18.1(5)
F65A C60 F66A F64 -132.6(4)
F64A C60 F66A F64 -86.9(7)
C57 C60 F66A F64 107.0(4)
F65 F64 F66A F66 5.8(11)
C60 F64 F66A F66 -27.0(4)
F65 F64 F66A C60 32.8(9)
C53 B38 C67 C68 -106.5(3)
C39 B38 C67 C68 13.2(4)
C81 B38 C67 C68 134.6(3)
C53 B38 C67 C72 72.8(3)
C39 B38 C67 C72 -167.6(2)
C81 B38 C67 C72 -46.1(3)
C72 C67 C68 C69 3.2(4)
B38 C67 C68 C69 -177.5(3)
C67 C68 C69 C70 -2.4(5)
C67 C68 C69 C73 173.9(3)
C68 C69 C70 C71 -0.3(4)
C73 C69 C70 C71 -176.6(3)
C69 C70 C71 C72 2.0(4)
C69 C70 C71 C74 -177.0(3)
C70 C71 C72 C67 -1.0(5)
C74 C71 C72 C67 178.0(3)
C68 C67 C72 C71 -1.6(4)
B38 C67 C72 C71 179.1(3)
C70 C69 C73 F75 -137.9(3)
C68 C69 C73 F75 45.7(4)
C70 C69 C73 F76 -16.9(4)
C68 C69 C73 F76 166.8(3)
C70 C69 C73 F77 101.9(4)
C68 C69 C73 F77 -74.4(4)
C70 C71 C74 F80 -154.6(5)
C72 C71 C74 F80 26.4(6)
C70 C71 C74 F80A 49.2(5)
C72 C71 C74 F80A -129.8(5)
C70 C71 C74 F79 -69.1(5)
C72 C71 C74 F79 111.9(5)
C70 C71 C74 F78A 171.7(5)
C72 C71 C74 F78A -7.3(6)
C70 C71 C74 F79A -33.1(5)
C72 C71 C74 F79A 147.9(4)
C70 C71 C74 F78 83.4(4)
C72 C71 C74 F78 -95.6(4)
F80 C74 F78 F80A 132.7(10)
F79 C74 F78 F80A 44.6(12)
F78A C74 F78 F80A 145.0(10)
F79A C74 F78 F80A 18.3(10)
C71 C74 F78 F80A -102.2(9)
F80 C74 F78 F78A -12.3(7)
F80A C74 F78 F78A -145.0(10)
F79 C74 F78 F78A -100.4(7)
F79A C74 F78 F78A -126.7(5)
C71 C74 F78 F78A 112.8(5)
F80A C74 F78A F80 -138.2(12)
F79 C74 F78A F80 -28.5(13)
F79A C74 F78A F80 -54.7(15)
F78 C74 F78A F80 -156.6(13)
C71 C74 F78A F80 95.8(12)
F80 C74 F78A F78 156.6(13)
F80A C74 F78A F78 18.4(5)
F79 C74 F78A F78 128.1(5)
F79A C74 F78A F78 102.0(6)
C71 C74 F78A F78 -107.5(4)
F80A F78 F78A F80 -10.5(19)
C74 F78 F78A F80 24.7(13)
F80A F78 F78A C74 -35.2(9)
F80 C74 F79 F79A -154.8(9)
F80A C74 F79 F79A -28.9(9)
F78A C74 F79 F79A -140.4(9)
F78 C74 F79 F79A -51.4(11)
C71 C74 F79 F79A 94.5(9)
F80A C74 F79 F80 126.0(6)
F78A C74 F79 F80 14.5(7)
F79A C74 F79 F80 154.8(9)
F78 C74 F79 F80 103.5(7)
C71 C74 F79 F80 -110.6(5)
F80 F79 F79A C74 -23.0(8)
C74 F79 F79A F80A 24.9(7)
F80 F79 F79A F80A 1.9(14)
F80 C74 F79A F79 25.7(10)
F80A C74 F79A F79 151.0(9)
F78A C74 F79A F79 51.5(12)
F78 C74 F79A F79 141.1(9)
C71 C74 F79A F79 -99.7(8)
F80 C74 F79A F80A -125.3(6)
F79 C74 F79A F80A -151.0(9)
F78A C74 F79A F80A -99.5(7)
F78 C74 F79A F80A -9.9(5)
C71 C74 F79A F80A 109.3(4)
F78 F78A F80 C74 -20.0(10)
C74 F78A F80 F79 27.0(11)
F78 F78A F80 F79 7(2)
F80A C74 F80 F78A 53.7(15)
F79 C74 F80 F78A 151.6(13)
F79A C74 F80 F78A 137.6(12)
F78 C74 F80 F78A 24.4(14)
C71 C74 F80 F78A -98.3(12)
F80A C74 F80 F79 -97.9(7)
F78A C74 F80 F79 -151.6(13)
F79A C74 F80 F79 -14.1(5)
F78 C74 F80 F79 -127.3(5)
C71 C74 F80 F79 110.0(5)
F79A F79 F80 F78A -5(2)
C74 F79 F80 F78A -34.4(15)
F79A F79 F80 C74 29.2(10)
F78A F78 F80A C74 27.8(7)
C74 F78 F80A F79A -19.0(9)
F78A F78 F80A F79A 8.8(15)
F80 C74 F80A F78 -61.6(11)
F79 C74 F80A F78 -145.8(9)
F78A C74 F80A F78 -36.2(10)
F79A C74 F80A F78 -161.7(10)
C71 C74 F80A F78 90.6(9)
F80 C74 F80A F79A 100.1(7)
F79 C74 F80A F79A 15.9(5)
F78A C74 F80A F79A 125.5(5)
F78 C74 F80A F79A 161.7(10)
C71 C74 F80A F79A -107.6(4)
F79 F79A F80A F78 -7.3(18)
C74 F79A F80A F78 23.3(12)
F79 F79A F80A C74 -30.6(9)
C53 B38 C81 C82 -40.0(3)
C39 B38 C81 C82 -160.6(3)
C67 B38 C81 C82 79.0(3)
C53 B38 C81 C86 145.6(3)
C39 B38 C81 C86 25.0(4)
C67 B38 C81 C86 -95.4(3)
C86 C81 C82 C83 2.9(4)
B38 C81 C82 C83 -171.9(3)
C81 C82 C83 C84 -0.8(4)
C81 C82 C83 C87 -179.5(3)
C82 C83 C84 C85 -0.7(4)
C87 C83 C84 C85 178.0(3)
C83 C84 C85 C86 0.0(4)
C83 C84 C85 C88 176.9(3)
C84 C85 C86 C81 2.4(4)
C88 C85 C86 C81 -174.5(3)
C82 C81 C86 C85 -3.7(4)
B38 C81 C86 C85 171.0(3)
C84 C83 C87 F89 145.5(3)
C82 C83 C87 F89 -35.7(4)
C84 C83 C87 F90 24.4(4)
C82 C83 C87 F90 -156.9(3)
C84 C83 C87 F91 -95.0(3)
C82 C83 C87 F91 83.7(3)
C84 C85 C88 F94 170.0(3)
C86 C85 C88 F94 -13.0(4)
C84 C85 C88 F92 -69.6(4)
C86 C85 C88 F92 107.4(3)
C84 C85 C88 F93 49.6(4)
C86 C85 C88 F93 -133.4(3)
